data_4089584
loop_
_publ_author_name
'Townsend, Erik M.'
'Kilyanek, Stefan M.'
'Schrock, Richard R.'
'M\"uller, Peter'
'Smith, Stacey J.'
'Hoveyda, Amir H.'

_publ_section_title
;
 Synthesis of High Oxidation State Molybdenum Imido Heteroatom-Substituted
 Alkylidene Complexes.
;
_journal_issue 16
_journal_name_full Organometallics
_journal_page_first 4612
_journal_page_last 4617
_journal_paper_doi 10.1021/om400584f
_journal_volume 32
_journal_year 2013
_chemical_formula_sum 'C60 H71 B Mo N2 O3'
_chemical_formula_weight 974.94
_space_group_IT_number 2
_space_group_name_Hall '-P 1'
_space_group_name_H-M_alt 'P -1'
_symmetry_cell_setting triclinic
_symmetry_space_group_name_H-M 'P -1'
_atom_sites_solution_hydrogens geom
_atom_sites_solution_primary direct
_atom_sites_solution_secondary difmap
_audit_creation_method SHELXL-97
_cell_angle_alpha 79.245(4)
_cell_angle_beta 80.120(4)
_cell_angle_gamma 81.881(4)
_cell_formula_units_Z 2
_cell_length_a 11.221(2)
_cell_length_b 14.951(3)
_cell_length_c 15.986(3)
_cell_measurement_reflns_used 9578
_cell_measurement_temperature 100(2)
_cell_measurement_theta_max 31.58
_cell_measurement_theta_min 2.62
_cell_volume 2579.1(8)
_computing_cell_refinement 'SAINT 7.46A (Bruker-AXS, 2011)'
_computing_data_collection 'APEX2 v2011.4.0 (Bruker-AXS, 2011)'
_computing_data_reduction 'SAINT 7.46A (Bruker-AXS, 2011)'
_computing_molecular_graphics 'Bruker SHELXTL'
_computing_publication_material 'Bruker SHELXTL'
_computing_structure_refinement 'SHELXL-97 (Sheldrick, 2008)'
_computing_structure_solution 'SHELXS-97 (Sheldrick, 2008)'
_diffrn_ambient_temperature 100(2)
_diffrn_detector_area_resol_mean 8.3
_diffrn_measured_fraction_theta_full 0.986
_diffrn_measured_fraction_theta_max 0.986
_diffrn_measurement_device_type 'Bruker Smart APEX2 CCD'
_diffrn_measurement_method '\f and \w scans'
_diffrn_radiation_monochromator 'Incoatec I\mS multilayer optics'
_diffrn_radiation_source 'I\mS micro-focus sealed tube'
_diffrn_radiation_type MoK\a
_diffrn_radiation_wavelength 0.71073
_diffrn_reflns_av_R_equivalents 0.0281
_diffrn_reflns_av_sigmaI/netI 0.0167
_diffrn_reflns_limit_h_max 16
_diffrn_reflns_limit_h_min -16
_diffrn_reflns_limit_k_max 22
_diffrn_reflns_limit_k_min -22
_diffrn_reflns_limit_l_max 22
_diffrn_reflns_limit_l_min -23
_diffrn_reflns_number 130820
_diffrn_reflns_theta_full 31.81
_diffrn_reflns_theta_max 31.81
_diffrn_reflns_theta_min 1.31
_exptl_absorpt_coefficient_mu 0.301
_exptl_absorpt_correction_T_max 0.9648
_exptl_absorpt_correction_T_min 0.9286
_exptl_absorpt_correction_type multi-scan
_exptl_absorpt_process_details 'SADABS (Sheldrick, 2009)'
_exptl_crystal_colour orange
_exptl_crystal_density_diffrn 1.255
_exptl_crystal_density_method 'not measured'
_exptl_crystal_description block
_exptl_crystal_F_000 1032
_exptl_crystal_size_max 0.25
_exptl_crystal_size_mid 0.17
_exptl_crystal_size_min 0.12
_refine_diff_density_max 0.990
_refine_diff_density_min -0.634
_refine_diff_density_rms 0.058
_refine_ls_extinction_method none
_refine_ls_goodness_of_fit_ref 1.045
_refine_ls_hydrogen_treatment mixed
_refine_ls_matrix_type full
_refine_ls_number_parameters 640
_refine_ls_number_reflns 17387
_refine_ls_number_restraints 82
_refine_ls_restrained_S_all 1.051
_refine_ls_R_factor_all 0.0305
_refine_ls_R_factor_gt 0.0273
_refine_ls_shift/su_max 0.003
_refine_ls_shift/su_mean 0.000
_refine_ls_structure_factor_coef Fsqd
_refine_ls_weighting_details 'calc w=1/[\s^2^(Fo^2^)+(0.0305P)^2^+1.5687P] where P=(Fo^2^+2Fc^2^)/3'
_refine_ls_weighting_scheme calc
_refine_ls_wR_factor_gt 0.0704
_refine_ls_wR_factor_ref 0.0725
_reflns_number_gt 16038
_reflns_number_total 17387
_reflns_threshold_expression >2sigma(I)
_cod_data_source_file om400584f_si_001.cif
_cod_data_source_block x13018
_cod_depositor_comments
;
The following automatic conversions were performed:

data item '_symmetry_cell_setting' value 'Triclinic' was changed to
'triclinic' in accordance with the
/home/saulius/struct/COD-crude-data/automatic-downloads/DataCite-retrospective/ACS/depositions/lib/dictionaries/cif_core.dic
dictionary named 'cif_core.dic' version 2.4.2 last updated on
2011-04-26.

Automatic conversion script
Id: cif_fix_values 6909 2019-04-08 15:41:33Z antanas 
;
_cod_original_cell_volume 2579.2(9)
_cod_original_sg_symbol_H-M P-1
_cod_database_code 4089584

loop_
_symmetry_equiv_pos_as_xyz
'x, y, z'
'-x, -y, -z'

loop_
_atom_site_label
_atom_site_type_symbol
_atom_site_fract_x
_atom_site_fract_y
_atom_site_fract_z
_atom_site_U_iso_or_equiv
_atom_site_adp_type
_atom_site_occupancy
_atom_site_symmetry_multiplicity
_atom_site_calc_flag
_atom_site_refinement_flags
_atom_site_disorder_assembly
_atom_site_disorder_group
Mo1 Mo 0.821741(8) 0.254768(6) 0.182181(5) 0.01219(3) Uani 1 1 d . . .
O1 O 0.79199(7) 0.13330(5) 0.17296(5) 0.01378(13) Uani 1 1 d . . .
N1 N 0.95196(8) 0.28393(6) 0.11351(6) 0.01463(15) Uani 1 1 d . . .
C1 C 0.85857(10) 0.26820(8) 0.28931(7) 0.01615(18) Uani 1 1 d D . .
H1 H 0.9289(13) 0.2866(11) 0.3037(11) 0.024(4) Uiso 1 1 d D . .
B1 B 0.75075(11) 0.23571(8) 0.35758(8) 0.0156(2) Uani 1 1 d . . .
O2 O 0.66186(7) 0.19452(6) 0.33373(5) 0.01603(14) Uani 1 1 d . . .
N2 N 0.69211(9) 0.36142(6) 0.15654(6) 0.01765(17) Uani 1 1 d . . .
C2 C 0.56101(10) 0.18983(7) 0.40562(7) 0.01541(18) Uani 1 1 d . . .
O3 O 0.72887(7) 0.24665(6) 0.44182(5) 0.01738(15) Uani 1 1 d . . .
C3 C 0.62609(10) 0.19579(8) 0.48318(7) 0.01685(19) Uani 1 1 d . . .
C4 C 0.46665(11) 0.27120(8) 0.38470(8) 0.0213(2) Uani 1 1 d . . .
H4A H 0.5017 0.3283 0.3822 0.032 Uiso 1 1 calc R . .
H4B H 0.3952 0.2677 0.4295 0.032 Uiso 1 1 calc R . .
H4C H 0.4423 0.2700 0.3289 0.032 Uiso 1 1 calc R . .
C5 C 0.50750(11) 0.10010(8) 0.41317(7) 0.0204(2) Uani 1 1 d . . .
H5A H 0.4614 0.1038 0.3656 0.031 Uiso 1 1 calc R . .
H5B H 0.4532 0.0890 0.4681 0.031 Uiso 1 1 calc R . .
H5C H 0.5735 0.0497 0.4107 0.031 Uiso 1 1 calc R . .
C6 C 0.54982(12) 0.24832(10) 0.55005(8) 0.0258(2) Uani 1 1 d . . .
H6A H 0.5963 0.2475 0.5968 0.039 Uiso 1 1 calc R . .
H6B H 0.4751 0.2196 0.5733 0.039 Uiso 1 1 calc R . .
H6C H 0.5287 0.3118 0.5233 0.039 Uiso 1 1 calc R . .
C7 C 0.68020(12) 0.10253(9) 0.52615(8) 0.0253(2) Uani 1 1 d . . .
H7A H 0.7254 0.0682 0.4819 0.038 Uiso 1 1 calc R . .
H7B H 0.6145 0.0683 0.5596 0.038 Uiso 1 1 calc R . .
H7C H 0.7354 0.1113 0.5645 0.038 Uiso 1 1 calc R . .
C8 C 1.04615(9) 0.31125(7) 0.04919(7) 0.01447(17) Uani 1 1 d . . .
C9 C 1.10508(10) 0.38718(7) 0.05600(7) 0.01683(18) Uani 1 1 d . . .
C10 C 1.19193(11) 0.41803(8) -0.01284(8) 0.0230(2) Uani 1 1 d . . .
H10 H 1.2328 0.4687 -0.0102 0.028 Uiso 1 1 calc R . .
C11 C 1.21957(11) 0.37579(9) -0.08535(8) 0.0259(2) Uani 1 1 d . . .
H11 H 1.2777 0.3986 -0.1321 0.031 Uiso 1 1 calc R . .
C12 C 1.16306(11) 0.30078(9) -0.08991(7) 0.0226(2) Uani 1 1 d . . .
H12 H 1.1833 0.2727 -0.1399 0.027 Uiso 1 1 calc R . .
C13 C 1.07698(10) 0.26551(8) -0.02268(7) 0.01673(18) Uani 1 1 d . . .
C14 C 1.07464(10) 0.43041(7) 0.13676(8) 0.0189(2) Uani 1 1 d . . .
H14 H 0.9847 0.4329 0.1554 0.023 Uiso 1 1 calc R . .
C15 C 1.13695(12) 0.37082(8) 0.20944(8) 0.0229(2) Uani 1 1 d . . .
H15A H 1.1182 0.3076 0.2161 0.034 Uiso 1 1 calc R . .
H15B H 1.1072 0.3944 0.2634 0.034 Uiso 1 1 calc R . .
H15C H 1.2252 0.3724 0.1953 0.034 Uiso 1 1 calc R . .
C16 C 1.10895(13) 0.52815(8) 0.12297(10) 0.0290(3) Uani 1 1 d . . .
H16A H 1.1977 0.5269 0.1107 0.044 Uiso 1 1 calc R . .
H16B H 1.0783 0.5550 0.1751 0.044 Uiso 1 1 calc R . .
H16C H 1.0728 0.5652 0.0743 0.044 Uiso 1 1 calc R . .
C17 C 1.02256(11) 0.18002(8) -0.02886(8) 0.0210(2) Uani 1 1 d . . .
H17 H 0.9603 0.1663 0.0232 0.025 Uiso 1 1 calc R . .
C18 C 1.12280(13) 0.09847(9) -0.02977(9) 0.0284(3) Uani 1 1 d . . .
H18A H 1.1825 0.1095 -0.0820 0.043 Uiso 1 1 calc R . .
H18B H 1.0864 0.0424 -0.0290 0.043 Uiso 1 1 calc R . .
H18C H 1.1634 0.0916 0.0211 0.043 Uiso 1 1 calc R . .
C19 C 0.96053(15) 0.19204(12) -0.10917(9) 0.0347(3) Uani 1 1 d . . .
H19A H 0.8992 0.2457 -0.1098 0.052 Uiso 1 1 calc R . .
H19B H 0.9211 0.1373 -0.1081 0.052 Uiso 1 1 calc R . .
H19C H 1.0216 0.2008 -0.1609 0.052 Uiso 1 1 calc R . .
C20 C 0.62355(11) 0.42614(8) 0.20363(8) 0.0223(2) Uani 1 1 d . . .
C21 C 0.52363(13) 0.46261(9) 0.16506(11) 0.0318(3) Uani 1 1 d . . .
H21 H 0.4615 0.5075 0.1842 0.038 Uiso 1 1 calc R . .
C22 C 0.52957(13) 0.42110(9) 0.09108(10) 0.0318(3) Uani 1 1 d . . .
H22 H 0.4718 0.4330 0.0522 0.038 Uiso 1 1 calc R . .
C23 C 0.63331(11) 0.36108(8) 0.08587(8) 0.0224(2) Uani 1 1 d . . .
C24 C 0.66471(13) 0.45471(8) 0.27745(9) 0.0260(2) Uani 1 1 d . . .
H24A H 0.6101 0.5075 0.2947 0.039 Uiso 1 1 calc R . .
H24B H 0.7477 0.4716 0.2602 0.039 Uiso 1 1 calc R . .
H24C H 0.6634 0.4038 0.3260 0.039 Uiso 1 1 calc R . .
C25 C 0.68657(13) 0.30334(9) 0.01877(8) 0.0264(2) Uani 1 1 d . . .
H25A H 0.6371 0.3166 -0.0279 0.040 Uiso 1 1 calc R . .
H25B H 0.6877 0.2384 0.0445 0.040 Uiso 1 1 calc R . .
H25C H 0.7699 0.3171 -0.0043 0.040 Uiso 1 1 calc R . .
C26 C 0.76713(9) 0.04953(7) 0.21611(6) 0.01228(16) Uani 1 1 d . . .
C27 C 0.84673(9) -0.00314(7) 0.27034(6) 0.01291(16) Uani 1 1 d . . .
C28 C 0.81723(9) -0.09033(7) 0.31255(6) 0.01360(17) Uani 1 1 d . . .
C29 C 0.71416(9) -0.12315(7) 0.29691(7) 0.01427(17) Uani 1 1 d . . .
H29 H 0.6962 -0.1826 0.3248 0.017 Uiso 1 1 calc R . .
C30 C 0.63637(9) -0.07182(7) 0.24178(6) 0.01277(16) Uani 1 1 d . . .
C31 C 0.66146(9) 0.01695(7) 0.20187(6) 0.01202(16) Uani 1 1 d . . .
C32 C 0.95720(9) 0.03469(7) 0.28222(7) 0.01438(17) Uani 1 1 d . . .
C33 C 0.97895(11) 0.04179(8) 0.36394(8) 0.0191(2) Uani 1 1 d . . .
H33 H 0.9231 0.0213 0.4133 0.023 Uiso 1 1 calc R . .
C34 C 1.08202(12) 0.07871(8) 0.37376(9) 0.0252(2) Uani 1 1 d . . .
H34 H 1.0961 0.0831 0.4297 0.030 Uiso 1 1 calc R . .
C35 C 1.16414(11) 0.10912(8) 0.30222(10) 0.0267(3) Uani 1 1 d . . .
H35 H 1.2338 0.1349 0.3091 0.032 Uiso 1 1 calc R . .
C36 C 1.14431(10) 0.10180(8) 0.22077(9) 0.0236(2) Uani 1 1 d . . .
H36 H 1.2007 0.1221 0.1717 0.028 Uiso 1 1 calc R . .
C37 C 1.04148(10) 0.06460(7) 0.21092(7) 0.01756(19) Uani 1 1 d . . .
H37 H 1.0285 0.0595 0.1549 0.021 Uiso 1 1 calc R . .
C38 C 0.89141(9) -0.15174(7) 0.37337(7) 0.01453(17) Uani 1 1 d . . .
C39 C 0.83392(10) -0.19023(8) 0.45406(7) 0.01804(19) Uani 1 1 d . . .
H39 H 0.7491 -0.1744 0.4702 0.022 Uiso 1 1 calc R . .
C40 C 0.89934(12) -0.25141(8) 0.51109(8) 0.0225(2) Uani 1 1 d . . .
H40 H 0.8591 -0.2773 0.5656 0.027 Uiso 1 1 calc R . .
C41 C 1.02321(12) -0.27467(8) 0.48837(8) 0.0241(2) Uani 1 1 d . . .
H41 H 1.0682 -0.3160 0.5274 0.029 Uiso 1 1 calc R . .
C42 C 1.08120(11) -0.23715(8) 0.40823(8) 0.0228(2) Uani 1 1 d . . .
H42 H 1.1660 -0.2532 0.3924 0.027 Uiso 1 1 calc R . .
C43 C 1.01619(10) -0.17637(8) 0.35109(7) 0.01816(19) Uani 1 1 d . . .
H43 H 1.0568 -0.1513 0.2964 0.022 Uiso 1 1 calc R . .
C44 C 0.53148(9) -0.11600(7) 0.22839(6) 0.01283(16) Uani 1 1 d . . .
C45 C 0.55023(10) -0.20770(7) 0.21606(7) 0.01598(18) Uani 1 1 d . . .
H45 H 0.6300 -0.2394 0.2138 0.019 Uiso 1 1 calc R . .
C46 C 0.45417(11) -0.25322(8) 0.20705(8) 0.0194(2) Uani 1 1 d . . .
H46 H 0.4688 -0.3152 0.1983 0.023 Uiso 1 1 calc R . .
C47 C 0.33698(11) -0.20769(8) 0.21091(8) 0.0221(2) Uani 1 1 d . . .
H47 H 0.2711 -0.2384 0.2050 0.027 Uiso 1 1 calc R . .
C48 C 0.31688(10) -0.11684(8) 0.22352(8) 0.0219(2) Uani 1 1 d . . .
H48 H 0.2368 -0.0857 0.2264 0.026 Uiso 1 1 calc R . .
C49 C 0.41308(9) -0.07116(7) 0.23190(7) 0.01669(18) Uani 1 1 d . . .
H49 H 0.3981 -0.0090 0.2401 0.020 Uiso 1 1 calc R . .
C50 C 0.58319(9) 0.07730(7) 0.14272(6) 0.01276(16) Uani 1 1 d . . .
C51 C 0.50625(10) 0.15189(7) 0.16987(7) 0.01687(18) Uani 1 1 d . . .
H51 H 0.5067 0.1657 0.2254 0.020 Uiso 1 1 calc R . .
C52 C 0.42915(10) 0.20591(8) 0.11642(8) 0.0211(2) Uani 1 1 d . . .
H52 H 0.3756 0.2553 0.1361 0.025 Uiso 1 1 calc R . .
C53 C 0.43034(11) 0.18770(8) 0.03431(8) 0.0230(2) Uani 1 1 d . . .
H53 H 0.3772 0.2242 -0.0022 0.028 Uiso 1 1 calc R . .
C54 C 0.50955(12) 0.11590(8) 0.00572(8) 0.0228(2) Uani 1 1 d . . .
H54 H 0.5122 0.1045 -0.0511 0.027 Uiso 1 1 calc R . .
C55 C 0.58504(10) 0.06058(8) 0.05973(7) 0.01768(19) Uani 1 1 d . . .
H55 H 0.6382 0.0111 0.0398 0.021 Uiso 1 1 calc R . .
C1S C 0.7386(5) 0.4792(3) 0.6139(3) 0.0826(14) Uani 0.746(7) 1 d PDU A 1
H1S1 H 0.8266 0.4660 0.5969 0.124 Uiso 0.746(7) 1 calc PR A 1
H1S2 H 0.7089 0.4290 0.6578 0.124 Uiso 0.746(7) 1 calc PR A 1
H1S3 H 0.7214 0.5365 0.6373 0.124 Uiso 0.746(7) 1 calc PR A 1
C2S C 0.6766(4) 0.4882(2) 0.5380(3) 0.0718(11) Uani 0.746(7) 1 d PDU A 1
H2S1 H 0.5892 0.5088 0.5541 0.086 Uiso 0.746(7) 1 calc PR A 1
H2S2 H 0.6826 0.4273 0.5208 0.086 Uiso 0.746(7) 1 calc PR A 1
C1SA C 0.6562(15) 0.4664(6) 0.6176(9) 0.106(5) Uani 0.254(7) 1 d PDU A 2
H1S4 H 0.6942 0.4782 0.6647 0.159 Uiso 0.254(7) 1 calc PR A 2
H1S5 H 0.6245 0.4068 0.6338 0.159 Uiso 0.254(7) 1 calc PR A 2
H1S6 H 0.5893 0.5145 0.6063 0.159 Uiso 0.254(7) 1 calc PR A 2
C2SA C 0.7474(15) 0.4660(8) 0.5394(7) 0.091(4) Uani 0.254(7) 1 d PDU A 2
H2S3 H 0.7459 0.4092 0.5164 0.109 Uiso 0.254(7) 1 calc PR A 2
H2S4 H 0.8291 0.4641 0.5557 0.109 Uiso 0.254(7) 1 calc PR A 2
C3S C 0.7282(2) 0.55436(16) 0.46220(16) 0.0625(6) Uani 1 1 d DU . .
H3S1 H 0.7300 0.6127 0.4826 0.075 Uiso 1 1 calc R A 1
H3S2 H 0.6698 0.5668 0.4204 0.075 Uiso 1 1 calc R A 1
C4S C 0.8532(2) 0.53004(13) 0.41319(13) 0.0501(4) Uani 1 1 d DU A .
H4S1 H 0.9149 0.5228 0.4521 0.060 Uiso 1 1 calc R . .
H4S2 H 0.8552 0.4708 0.3935 0.060 Uiso 1 1 calc R . .
C5S C 0.8838(3) 0.60044(16) 0.33872(15) 0.0662(6) Uani 1 1 d DU . .
H5S1 H 0.8216 0.6090 0.3008 0.099 Uiso 1 1 calc R A .
H5S2 H 0.9633 0.5813 0.3071 0.099 Uiso 1 1 calc R . .
H5S3 H 0.8869 0.6583 0.3583 0.099 Uiso 1 1 calc R . .

loop_
_atom_site_aniso_label
_atom_site_aniso_U_11
_atom_site_aniso_U_22
_atom_site_aniso_U_33
_atom_site_aniso_U_23
_atom_site_aniso_U_13
_atom_site_aniso_U_12
Mo1 0.01167(4) 0.01340(4) 0.01174(4) -0.00061(3) -0.00077(3) -0.00537(3)
O1 0.0141(3) 0.0136(3) 0.0139(3) 0.0002(3) -0.0025(3) -0.0053(3)
N1 0.0148(4) 0.0166(4) 0.0129(4) -0.0020(3) -0.0004(3) -0.0059(3)
C1 0.0150(4) 0.0195(5) 0.0141(4) -0.0021(4) -0.0003(3) -0.0055(4)
B1 0.0153(5) 0.0175(5) 0.0135(5) -0.0015(4) -0.0007(4) -0.0042(4)
O2 0.0163(3) 0.0205(4) 0.0116(3) -0.0022(3) 0.0002(3) -0.0064(3)
N2 0.0169(4) 0.0166(4) 0.0191(4) 0.0019(3) -0.0040(3) -0.0058(3)
C2 0.0150(4) 0.0180(4) 0.0130(4) -0.0011(3) 0.0003(3) -0.0057(3)
O3 0.0169(3) 0.0234(4) 0.0127(3) -0.0024(3) 0.0003(3) -0.0091(3)
C3 0.0175(5) 0.0213(5) 0.0118(4) -0.0008(4) 0.0003(3) -0.0081(4)
C4 0.0177(5) 0.0215(5) 0.0232(5) -0.0009(4) -0.0017(4) -0.0024(4)
C5 0.0218(5) 0.0209(5) 0.0192(5) -0.0005(4) -0.0018(4) -0.0101(4)
C6 0.0249(6) 0.0361(7) 0.0176(5) -0.0096(5) 0.0049(4) -0.0107(5)
C7 0.0288(6) 0.0266(6) 0.0203(5) 0.0050(4) -0.0079(4) -0.0084(5)
C8 0.0127(4) 0.0155(4) 0.0137(4) 0.0008(3) 0.0000(3) -0.0034(3)
C9 0.0135(4) 0.0148(4) 0.0207(5) 0.0016(4) -0.0016(4) -0.0034(3)
C10 0.0171(5) 0.0206(5) 0.0279(6) 0.0050(4) 0.0000(4) -0.0071(4)
C11 0.0184(5) 0.0310(6) 0.0218(5) 0.0070(5) 0.0042(4) -0.0043(4)
C12 0.0182(5) 0.0298(6) 0.0152(5) 0.0007(4) 0.0028(4) 0.0005(4)
C13 0.0149(4) 0.0191(5) 0.0147(4) -0.0011(4) -0.0010(3) -0.0006(4)
C14 0.0160(5) 0.0152(4) 0.0265(5) -0.0040(4) -0.0032(4) -0.0039(4)
C15 0.0248(5) 0.0202(5) 0.0244(5) -0.0039(4) -0.0047(4) -0.0036(4)
C16 0.0305(6) 0.0161(5) 0.0428(7) -0.0048(5) -0.0098(6) -0.0052(4)
C17 0.0224(5) 0.0232(5) 0.0183(5) -0.0074(4) -0.0017(4) -0.0023(4)
C18 0.0315(6) 0.0229(6) 0.0280(6) -0.0073(5) 0.0036(5) 0.0007(5)
C19 0.0400(8) 0.0431(8) 0.0268(6) -0.0137(6) -0.0124(6) -0.0050(6)
C20 0.0213(5) 0.0139(4) 0.0302(6) 0.0002(4) -0.0027(4) -0.0035(4)
C21 0.0240(6) 0.0176(5) 0.0528(9) 0.0002(5) -0.0107(6) -0.0006(4)
C22 0.0285(6) 0.0215(6) 0.0469(8) 0.0071(5) -0.0208(6) -0.0061(5)
C23 0.0236(5) 0.0196(5) 0.0250(5) 0.0060(4) -0.0106(4) -0.0098(4)
C24 0.0306(6) 0.0172(5) 0.0293(6) -0.0043(4) -0.0006(5) -0.0033(4)
C25 0.0312(6) 0.0314(6) 0.0189(5) 0.0040(4) -0.0092(5) -0.0153(5)
C26 0.0120(4) 0.0135(4) 0.0114(4) -0.0012(3) -0.0011(3) -0.0038(3)
C27 0.0109(4) 0.0152(4) 0.0129(4) -0.0013(3) -0.0021(3) -0.0037(3)
C28 0.0114(4) 0.0162(4) 0.0131(4) 0.0000(3) -0.0023(3) -0.0036(3)
C29 0.0125(4) 0.0158(4) 0.0143(4) 0.0007(3) -0.0025(3) -0.0049(3)
C30 0.0102(4) 0.0156(4) 0.0126(4) -0.0014(3) -0.0012(3) -0.0039(3)
C31 0.0111(4) 0.0143(4) 0.0109(4) -0.0018(3) -0.0015(3) -0.0029(3)
C32 0.0121(4) 0.0135(4) 0.0185(4) -0.0019(3) -0.0047(3) -0.0027(3)
C33 0.0205(5) 0.0183(5) 0.0205(5) -0.0020(4) -0.0084(4) -0.0041(4)
C34 0.0277(6) 0.0197(5) 0.0335(6) -0.0042(5) -0.0186(5) -0.0038(4)
C35 0.0183(5) 0.0190(5) 0.0468(8) -0.0032(5) -0.0155(5) -0.0053(4)
C36 0.0125(4) 0.0192(5) 0.0383(7) -0.0010(5) -0.0032(4) -0.0048(4)
C37 0.0123(4) 0.0174(4) 0.0226(5) -0.0018(4) -0.0019(4) -0.0035(3)
C38 0.0144(4) 0.0147(4) 0.0157(4) -0.0005(3) -0.0051(3) -0.0047(3)
C39 0.0184(5) 0.0203(5) 0.0155(4) 0.0001(4) -0.0040(4) -0.0048(4)
C40 0.0291(6) 0.0220(5) 0.0170(5) 0.0026(4) -0.0086(4) -0.0067(4)
C41 0.0281(6) 0.0195(5) 0.0266(6) 0.0025(4) -0.0159(5) -0.0035(4)
C42 0.0172(5) 0.0208(5) 0.0313(6) -0.0004(4) -0.0106(4) -0.0019(4)
C43 0.0145(4) 0.0186(5) 0.0214(5) 0.0002(4) -0.0046(4) -0.0041(4)
C44 0.0116(4) 0.0158(4) 0.0114(4) -0.0006(3) -0.0018(3) -0.0045(3)
C45 0.0140(4) 0.0172(4) 0.0174(4) -0.0035(4) -0.0019(3) -0.0034(3)
C46 0.0200(5) 0.0183(5) 0.0222(5) -0.0048(4) -0.0041(4) -0.0066(4)
C47 0.0178(5) 0.0232(5) 0.0279(6) -0.0016(4) -0.0076(4) -0.0095(4)
C48 0.0123(4) 0.0223(5) 0.0310(6) -0.0011(4) -0.0047(4) -0.0047(4)
C49 0.0125(4) 0.0166(4) 0.0208(5) -0.0017(4) -0.0018(4) -0.0039(3)
C50 0.0113(4) 0.0143(4) 0.0131(4) -0.0004(3) -0.0028(3) -0.0041(3)
C51 0.0168(5) 0.0161(4) 0.0168(4) -0.0019(4) -0.0004(4) -0.0022(4)
C52 0.0155(5) 0.0165(5) 0.0284(6) 0.0014(4) -0.0019(4) -0.0005(4)
C53 0.0203(5) 0.0195(5) 0.0296(6) 0.0054(4) -0.0134(4) -0.0049(4)
C54 0.0302(6) 0.0217(5) 0.0197(5) -0.0003(4) -0.0132(4) -0.0065(4)
C55 0.0210(5) 0.0175(5) 0.0157(4) -0.0032(4) -0.0058(4) -0.0019(4)
C1S 0.116(4) 0.0537(19) 0.062(2) -0.0078(16) 0.016(2) 0.006(2)
C2S 0.066(2) 0.0516(18) 0.101(2) -0.0375(17) 0.0196(18) -0.0255(16)
C1SA 0.129(10) 0.032(4) 0.129(7) -0.027(4) 0.094(8) -0.033(5)
C2SA 0.098(8) 0.072(6) 0.080(6) -0.017(4) 0.033(5) 0.013(6)
C3S 0.0741(14) 0.0527(11) 0.0688(13) -0.0309(10) -0.0057(11) -0.0131(10)
C4S 0.0607(11) 0.0412(9) 0.0540(10) -0.0124(8) -0.0236(9) -0.0004(8)
C5S 0.0995(19) 0.0558(12) 0.0525(12) -0.0230(10) -0.0066(12) -0.0267(12)

loop_
_atom_type_symbol
_atom_type_description
_atom_type_scat_dispersion_real
_atom_type_scat_dispersion_imag
_atom_type_scat_source
C C 0.0033 0.0016 'International Tables Vol C Tables 4.2.6.8 and 6.1.1.4'
H H 0.0000 0.0000 'International Tables Vol C Tables 4.2.6.8 and 6.1.1.4'
B B 0.0013 0.0007 'International Tables Vol C Tables 4.2.6.8 and 6.1.1.4'
N N 0.0061 0.0033 'International Tables Vol C Tables 4.2.6.8 and 6.1.1.4'
O O 0.0106 0.0060 'International Tables Vol C Tables 4.2.6.8 and 6.1.1.4'
Mo Mo -1.6832 0.6857 'International Tables Vol C Tables 4.2.6.8 and 6.1.1.4'

loop_
_geom_angle_atom_site_label_1
_geom_angle_atom_site_label_2
_geom_angle_atom_site_label_3
_geom_angle
N1 Mo1 C1 101.94(4)
N1 Mo1 O1 109.78(4)
C1 Mo1 O1 115.56(4)
N1 Mo1 N2 105.36(4)
C1 Mo1 N2 103.51(4)
O1 Mo1 N2 118.94(4)
C26 O1 Mo1 146.01(7)
C8 N1 Mo1 171.82(8)
B1 C1 Mo1 106.24(7)
B1 C1 H1 123.1(10)
Mo1 C1 H1 130.5(10)
O3 B1 O2 113.51(9)
O3 B1 C1 126.64(10)
O2 B1 C1 119.78(9)
B1 O2 C2 106.98(8)
C20 N2 C23 107.12(10)
C20 N2 Mo1 134.62(8)
C23 N2 Mo1 116.19(8)
O2 C2 C5 108.30(9)
O2 C2 C4 107.34(9)
C5 C2 C4 110.60(9)
O2 C2 C3 101.99(8)
C5 C2 C3 114.17(9)
C4 C2 C3 113.72(9)
B1 O3 C3 107.00(8)
O3 C3 C6 108.30(9)
O3 C3 C7 106.63(9)
C6 C3 C7 110.51(10)
O3 C3 C2 102.88(8)
C6 C3 C2 114.69(10)
C7 C3 C2 113.13(9)
C2 C4 H4A 109.5
C2 C4 H4B 109.5
H4A C4 H4B 109.5
C2 C4 H4C 109.5
H4A C4 H4C 109.5
H4B C4 H4C 109.5
C2 C5 H5A 109.5
C2 C5 H5B 109.5
H5A C5 H5B 109.5
C2 C5 H5C 109.5
H5A C5 H5C 109.5
H5B C5 H5C 109.5
C3 C6 H6A 109.5
C3 C6 H6B 109.5
H6A C6 H6B 109.5
C3 C6 H6C 109.5
H6A C6 H6C 109.5
H6B C6 H6C 109.5
C3 C7 H7A 109.5
C3 C7 H7B 109.5
H7A C7 H7B 109.5
C3 C7 H7C 109.5
H7A C7 H7C 109.5
H7B C7 H7C 109.5
N1 C8 C13 119.23(9)
N1 C8 C9 118.79(9)
C13 C8 C9 121.92(9)
C10 C9 C8 117.58(11)
C10 C9 C14 122.31(10)
C8 C9 C14 120.10(9)
C11 C10 C9 120.97(11)
C11 C10 H10 119.5
C9 C10 H10 119.5
C12 C11 C10 120.53(11)
C12 C11 H11 119.7
C10 C11 H11 119.7
C11 C12 C13 121.37(11)
C11 C12 H12 119.3
C13 C12 H12 119.3
C12 C13 C8 117.53(10)
C12 C13 C17 119.28(10)
C8 C13 C17 123.17(9)
C9 C14 C16 113.27(10)
C9 C14 C15 110.26(9)
C16 C14 C15 109.67(10)
C9 C14 H14 107.8
C16 C14 H14 107.8
C15 C14 H14 107.8
C14 C15 H15A 109.5
C14 C15 H15B 109.5
H15A C15 H15B 109.5
C14 C15 H15C 109.5
H15A C15 H15C 109.5
H15B C15 H15C 109.5
C14 C16 H16A 109.5
C14 C16 H16B 109.5
H16A C16 H16B 109.5
C14 C16 H16C 109.5
H16A C16 H16C 109.5
H16B C16 H16C 109.5
C13 C17 C19 112.25(11)
C13 C17 C18 109.61(10)
C19 C17 C18 109.56(11)
C13 C17 H17 108.4
C19 C17 H17 108.4
C18 C17 H17 108.4
C17 C18 H18A 109.5
C17 C18 H18B 109.5
H18A C18 H18B 109.5
C17 C18 H18C 109.5
H18A C18 H18C 109.5
H18B C18 H18C 109.5
C17 C19 H19A 109.5
C17 C19 H19B 109.5
H19A C19 H19B 109.5
C17 C19 H19C 109.5
H19A C19 H19C 109.5
H19B C19 H19C 109.5
C21 C20 N2 108.74(12)
C21 C20 C24 127.79(12)
N2 C20 C24 123.16(11)
C20 C21 C22 107.67(12)
C20 C21 H21 126.2
C22 C21 H21 126.2
C23 C22 C21 107.77(12)
C23 C22 H22 126.1
C21 C22 H22 126.1
C22 C23 N2 108.66(12)
C22 C23 C25 129.99(12)
N2 C23 C25 121.33(11)
C20 C24 H24A 109.5
C20 C24 H24B 109.5
H24A C24 H24B 109.5
C20 C24 H24C 109.5
H24A C24 H24C 109.5
H24B C24 H24C 109.5
C23 C25 H25A 109.5
C23 C25 H25B 109.5
H25A C25 H25B 109.5
C23 C25 H25C 109.5
H25A C25 H25C 109.5
H25B C25 H25C 109.5
O1 C26 C27 120.55(9)
O1 C26 C31 117.21(9)
C27 C26 C31 122.20(9)
C28 C27 C26 118.07(9)
C28 C27 C32 122.23(9)
C26 C27 C32 119.69(9)
C29 C28 C27 119.57(9)
C29 C28 C38 116.88(9)
C27 C28 C38 123.54(9)
C28 C29 C30 122.46(9)
C28 C29 H29 118.8
C30 C29 H29 118.8
C29 C30 C31 118.79(9)
C29 C30 C44 117.16(9)
C31 C30 C44 124.05(9)
C30 C31 C26 118.82(9)
C30 C31 C50 122.75(9)
C26 C31 C50 118.40(9)
C33 C32 C37 118.51(10)
C33 C32 C27 121.25(10)
C37 C32 C27 120.24(9)
C34 C33 C32 120.47(11)
C34 C33 H33 119.8
C32 C33 H33 119.8
C35 C34 C33 120.33(12)
C35 C34 H34 119.8
C33 C34 H34 119.8
C36 C35 C34 119.86(11)
C36 C35 H35 120.1
C34 C35 H35 120.1
C35 C36 C37 119.85(12)
C35 C36 H36 120.1
C37 C36 H36 120.1
C36 C37 C32 120.98(11)
C36 C37 H37 119.5
C32 C37 H37 119.5
C39 C38 C43 118.49(10)
C39 C38 C28 119.17(9)
C43 C38 C28 122.25(10)
C40 C39 C38 120.81(11)
C40 C39 H39 119.6
C38 C39 H39 119.6
C41 C40 C39 120.06(11)
C41 C40 H40 120.0
C39 C40 H40 120.0
C40 C41 C42 119.63(11)
C40 C41 H41 120.2
C42 C41 H41 120.2
C43 C42 C41 120.47(11)
C43 C42 H42 119.8
C41 C42 H42 119.8
C42 C43 C38 120.54(11)
C42 C43 H43 119.7
C38 C43 H43 119.7
C49 C44 C45 118.13(9)
C49 C44 C30 122.64(9)
C45 C44 C30 119.15(9)
C46 C45 C44 121.32(10)
C46 C45 H45 119.3
C44 C45 H45 119.3
C47 C46 C45 119.81(10)
C47 C46 H46 120.1
C45 C46 H46 120.1
C46 C47 C48 119.53(10)
C46 C47 H47 120.2
C48 C47 H47 120.2
C47 C48 C49 120.65(11)
C47 C48 H48 119.7
C49 C48 H48 119.7
C48 C49 C44 120.57(10)
C48 C49 H49 119.7
C44 C49 H49 119.7
C55 C50 C51 118.77(10)
C55 C50 C31 120.79(9)
C51 C50 C31 120.44(9)
C52 C51 C50 120.68(10)
C52 C51 H51 119.7
C50 C51 H51 119.7
C53 C52 C51 120.00(11)
C53 C52 H52 120.0
C51 C52 H52 120.0
C52 C53 C54 119.68(10)
C52 C53 H53 120.2
C54 C53 H53 120.2
C53 C54 C55 120.41(11)
C53 C54 H54 119.8
C55 C54 H54 119.8
C54 C55 C50 120.39(11)
C54 C55 H55 119.8
C50 C55 H55 119.8
C1S C2S C3S 113.5(3)
C1S C2S H2S1 108.9
C3S C2S H2S1 108.9
C1S C2S H2S2 108.9
C3S C2S H2S2 108.9
H2S1 C2S H2S2 107.7
C2SA C1SA H1S4 109.5
C2SA C1SA H1S5 109.5
H1S4 C1SA H1S5 109.5
C2SA C1SA H1S6 109.5
H1S4 C1SA H1S6 109.5
H1S5 C1SA H1S6 109.5
C1SA C2SA C3S 115.0(10)
C1SA C2SA H2S3 108.5
C3S C2SA H2S3 108.5
C1SA C2SA H2S4 108.5
C3S C2SA H2S4 108.5
H2S3 C2SA H2S4 107.5
C2S C3S C4S 119.9(3)
C2S C3S C2SA 29.7(5)
C4S C3S C2SA 91.8(5)
C2S C3S H3S1 107.3
C4S C3S H3S1 107.3
C2SA C3S H3S1 111.0
C2S C3S H3S2 107.3
C4S C3S H3S2 107.3
C2SA C3S H3S2 129.6
H3S1 C3S H3S2 106.9
C5S C4S C3S 111.6(2)
C5S C4S H4S1 109.3
C3S C4S H4S1 109.3
C5S C4S H4S2 109.3
C3S C4S H4S2 109.3
H4S1 C4S H4S2 108.0
C4S C5S H5S1 109.5
C4S C5S H5S2 109.5
H5S1 C5S H5S2 109.5
C4S C5S H5S3 109.5
H5S1 C5S H5S3 109.5
H5S2 C5S H5S3 109.5

loop_
_geom_bond_atom_site_label_1
_geom_bond_atom_site_label_2
_geom_bond_distance
Mo1 N1 1.7267(9)
Mo1 C1 1.8811(11)
Mo1 O1 1.9286(8)
Mo1 N2 2.0327(10)
O1 C26 1.3537(12)
N1 C8 1.3904(13)
C1 B1 1.5511(16)
C1 H1 0.948(13)
B1 O3 1.3631(14)
B1 O2 1.3824(14)
O2 C2 1.4671(13)
N2 C20 1.3992(16)
N2 C23 1.4038(15)
C2 C5 1.5222(15)
C2 C4 1.5227(16)
C2 C3 1.5649(15)
O3 C3 1.4641(13)
C3 C6 1.5170(16)
C3 C7 1.5268(17)
C4 H4A 0.9800
C4 H4B 0.9800
C4 H4C 0.9800
C5 H5A 0.9800
C5 H5B 0.9800
C5 H5C 0.9800
C6 H6A 0.9800
C6 H6B 0.9800
C6 H6C 0.9800
C7 H7A 0.9800
C7 H7B 0.9800
C7 H7C 0.9800
C8 C13 1.4132(15)
C8 C9 1.4215(15)
C9 C10 1.3939(15)
C9 C14 1.5163(16)
C10 C11 1.391(2)
C10 H10 0.9500
C11 C12 1.3828(19)
C11 H11 0.9500
C12 C13 1.3937(15)
C12 H12 0.9500
C13 C17 1.5181(16)
C14 C16 1.5303(16)
C14 C15 1.5326(17)
C14 H14 1.0000
C15 H15A 0.9800
C15 H15B 0.9800
C15 H15C 0.9800
C16 H16A 0.9800
C16 H16B 0.9800
C16 H16C 0.9800
C17 C19 1.5331(18)
C17 C18 1.5380(18)
C17 H17 1.0000
C18 H18A 0.9800
C18 H18B 0.9800
C18 H18C 0.9800
C19 H19A 0.9800
C19 H19B 0.9800
C19 H19C 0.9800
C20 C21 1.3688(18)
C20 C24 1.4896(19)
C21 C22 1.423(2)
C21 H21 0.9500
C22 C23 1.3663(19)
C22 H22 0.9500
C23 C25 1.494(2)
C24 H24A 0.9800
C24 H24B 0.9800
C24 H24C 0.9800
C25 H25A 0.9800
C25 H25B 0.9800
C25 H25C 0.9800
C26 C27 1.4076(14)
C26 C31 1.4115(13)
C27 C28 1.4076(14)
C27 C32 1.4872(14)
C28 C29 1.3951(14)
C28 C38 1.4866(14)
C29 C30 1.3964(14)
C29 H29 0.9500
C30 C31 1.4056(14)
C30 C44 1.4920(14)
C31 C50 1.4908(14)
C32 C33 1.3950(15)
C32 C37 1.3974(15)
C33 C34 1.3936(16)
C33 H33 0.9500
C34 C35 1.388(2)
C34 H34 0.9500
C35 C36 1.384(2)
C35 H35 0.9500
C36 C37 1.3936(15)
C36 H36 0.9500
C37 H37 0.9500
C38 C39 1.3975(15)
C38 C43 1.3983(15)
C39 C40 1.3912(16)
C39 H39 0.9500
C40 C41 1.3865(19)
C40 H40 0.9500
C41 C42 1.3886(18)
C41 H41 0.9500
C42 C43 1.3870(16)
C42 H42 0.9500
C43 H43 0.9500
C44 C49 1.3981(14)
C44 C45 1.4029(15)
C45 C46 1.3939(15)
C45 H45 0.9500
C46 C47 1.3898(17)
C46 H46 0.9500
C47 C48 1.3916(17)
C47 H47 0.9500
C48 C49 1.3935(15)
C48 H48 0.9500
C49 H49 0.9500
C50 C55 1.3913(14)
C50 C51 1.3992(15)
C51 C52 1.3891(16)
C51 H51 0.9500
C52 C53 1.3869(18)
C52 H52 0.9500
C53 C54 1.3876(18)
C53 H53 0.9500
C54 C55 1.3906(16)
C54 H54 0.9500
C55 H55 0.9500
C1S C2S 1.475(6)
C1S H1S1 0.9800
C1S H1S2 0.9800
C1S H1S3 0.9800
C2S C3S 1.501(4)
C2S H2S1 0.9900
C2S H2S2 0.9900
C1SA C2SA 1.473(12)
C1SA H1S4 0.9800
C1SA H1S5 0.9800
C1SA H1S6 0.9800
C2SA C3S 1.649(11)
C2SA H2S3 0.9900
C2SA H2S4 0.9900
C3S C4S 1.516(3)
C3S H3S1 0.9900
C3S H3S2 0.9900
C4S C5S 1.462(3)
C4S H4S1 0.9900
C4S H4S2 0.9900
C5S H5S1 0.9800
C5S H5S2 0.9800
C5S H5S3 0.9800
